data_2000271
loop_
_publ_author_name
'Wang, S.-L.'
'Lee, W.-C.'

_publ_section_title
;
 Structure of vanadyl(IV) dihydrogenarsenate
;
_journal_issue 8
_journal_name_full 'Acta Crystallographica Section C'
_journal_page_first 1709
_journal_page_last 1711
_journal_paper_doi 10.1107/S0108270191002214
_journal_volume 47
_journal_year 1991
_chemical_formula_moiety 'O1 V1,2(H2 As1 O4)'
_chemical_formula_sum 'As2 H4 O9 V'
_chemical_formula_weight 348.8
_symmetry_cell_setting tetragonal
_symmetry_space_group_name_Hall '-P 4a 2ac'
_symmetry_space_group_name_H-M 'P 4/n c c'
_cell_angle_alpha 90
_cell_angle_beta 90
_cell_angle_gamma 90
_cell_formula_units_Z 4
_cell_length_a 9.1310(10)
_cell_length_b 9.1310(10)
_cell_length_c 8.146(3)
_cell_volume 679.2(3)
_diffrn_radiation_type Mo
_diffrn_radiation_wavelength 0.71073
_exptl_absorpt_coefficient_mu 11.089
_exptl_crystal_density_diffrn 3.412
_exptl_crystal_F_000 660
_cod_data_source_file cr0308.cif
_cod_data_source_block cr0308a
_cod_original_cell_volume 679.1(4)
_cod_original_sg_symbol_H-M 'P 4/n c c {origin @  -1 @ n 1(c,n)}'
_cod_original_formula_sum 'H4 As2 O9 V1'
_cod_database_code 2000271

loop_
_atom_site_label
_atom_site_fract_x
_atom_site_fract_y
_atom_site_fract_z
_atom_site_U_iso_or_equiv
As(1) .46680(10) .53320(10) .2500 .0080(10)
V(1) .2500 .2500 .1952(3) .0080(10)
O(1) .3886(6) .6123(5) .0793(6) .0180(10)
O(2) .4345(4) .3549(5) .2435(6) .0120(10)
O(3) .2500 .2500 -.008(9) .015(2)
H(1) .4436 .6853 .0463 .05
